data_7713097
loop_
_publ_author_name
'Gomes, Pedro T.'
'Cruz, Tiago Carpinteiro'
'Lopes, Patr\'icia S.'
'Lemos, Maria Am\'elia N. D. A.'
'Veiros, Luis F.'

_publ_section_title
;
 New copper(I) complexes of bulky 5-substituted-2-iminopyrrolyl ligands as
 catalysts for azide-alkyne cycloaddition
;
_journal_name_full 'Dalton Transactions'
_journal_paper_doi 10.1039/D3DT00617D
_journal_year 2023
_chemical_formula_moiety 'C25 H23 Cu F6 N2'
_chemical_formula_sum 'C25 H23 Cu F6 N2'
_chemical_formula_weight 528.99
_space_group_crystal_system monoclinic
_space_group_IT_number 15
_space_group_name_Hall '-C 2yc'
_space_group_name_H-M_alt 'C 1 2/c 1'
_atom_sites_solution_hydrogens geom
_audit_creation_method SHELXL-2018/3
_audit_update_record
;
2023-02-21 deposited with the CCDC.	2023-05-18 downloaded from the CCDC.
;
_cell_angle_alpha 90
_cell_angle_beta 108.6830(10)
_cell_angle_gamma 90
_cell_formula_units_Z 8
_cell_length_a 18.8775(7)
_cell_length_b 16.6289(6)
_cell_length_c 16.1945(6)
_cell_measurement_reflns_used 7894
_cell_measurement_temperature 150
_cell_measurement_theta_max 29.36
_cell_measurement_theta_min 2.81
_cell_volume 4815.8(3)
_computing_cell_refinement 'Bruker SAINT'
_computing_data_collection 'Bruker APEX2'
_computing_data_reduction 'Bruker SAINT'
_computing_molecular_graphics enCIFer
_computing_publication_material ORTEP
_computing_structure_refinement 'SHELXL-2018/3 (Sheldrick, 2018)'
_computing_structure_solution 'SHELXL-2018/3 (Sheldrick, 2018)'
_diffrn_ambient_temperature 150
_diffrn_measured_fraction_theta_full 0.998
_diffrn_measured_fraction_theta_max 0.995
_diffrn_measurement_device_type 'Bruker APEX-II CCD'
_diffrn_measurement_method '\f and \w scans'
_diffrn_radiation_type MoK\a
_diffrn_radiation_wavelength 0.71073
_diffrn_reflns_av_R_equivalents 0.0632
_diffrn_reflns_av_unetI/netI 0.0533
_diffrn_reflns_Laue_measured_fraction_full 0.998
_diffrn_reflns_Laue_measured_fraction_max 0.995
_diffrn_reflns_limit_h_max 24
_diffrn_reflns_limit_h_min -26
_diffrn_reflns_limit_k_max 23
_diffrn_reflns_limit_k_min -23
_diffrn_reflns_limit_l_max 22
_diffrn_reflns_limit_l_min -22
_diffrn_reflns_number 33648
_diffrn_reflns_point_group_measured_fraction_full 0.998
_diffrn_reflns_point_group_measured_fraction_max 0.995
_diffrn_reflns_theta_full 25.242
_diffrn_reflns_theta_max 30.355
_diffrn_reflns_theta_min 2.450
_exptl_absorpt_coefficient_mu 0.968
_exptl_absorpt_correction_type none
_exptl_crystal_colour yellow
_exptl_crystal_density_diffrn 1.459
_exptl_crystal_description prism
_exptl_crystal_F_000 2160
_exptl_crystal_size_max 0.08
_exptl_crystal_size_mid 0.04
_exptl_crystal_size_min 0.04
_refine_diff_density_max 1.102
_refine_diff_density_min -0.618
_refine_diff_density_rms 0.074
_refine_ls_extinction_method none
_refine_ls_goodness_of_fit_ref 1.034
_refine_ls_hydrogen_treatment constr
_refine_ls_matrix_type full
_refine_ls_number_parameters 312
_refine_ls_number_reflns 7210
_refine_ls_number_restraints 12
_refine_ls_restrained_S_all 1.162
_refine_ls_R_factor_all 0.0629
_refine_ls_R_factor_gt 0.0419
_refine_ls_shift/su_max 0.001
_refine_ls_shift/su_mean 0.000
_refine_ls_structure_factor_coef Fsqd
_refine_ls_weighting_details 'w=1/[\s^2^(Fo^2^)+(0.0506P)^2^+3.8607P] where P=(Fo^2^+2Fc^2^)/3'
_refine_ls_weighting_scheme calc
_refine_ls_wR_factor_gt 0.1029
_refine_ls_wR_factor_ref 0.1126
_reflns_Friedel_coverage 0.000
_reflns_number_gt 5432
_reflns_number_total 7210
_reflns_threshold_expression 'I > 2\s(I)'
_cod_data_source_file d3dt00617d3.cif
_cod_data_source_block 1c
_cod_original_sg_symbol_H-M 'C 2/c'
_cod_database_code 7713097
_shelx_shelxl_version_number 2018/3
_shelx_space_group_comment
;
The symmetry employed for this shelxl refinement is uniquely defined
by the following loop, which should always be used as a source of
symmetry information in preference to the above space-group names.
They are only intended as comments.
;

loop_
_space_group_symop_operation_xyz
'x, y, z'
'-x, y, -z+1/2'
'x+1/2, y+1/2, z'
'-x+1/2, y+1/2, -z+1/2'
'-x, -y, -z'
'x, -y, z-1/2'
'-x+1/2, -y+1/2, -z'
'x+1/2, -y+1/2, z-1/2'

loop_
_atom_site_label
_atom_site_type_symbol
_atom_site_fract_x
_atom_site_fract_y
_atom_site_fract_z
_atom_site_U_iso_or_equiv
_atom_site_adp_type
_atom_site_occupancy
_atom_site_site_symmetry_order
_atom_site_calc_flag
_atom_site_refinement_flags_posn
_atom_site_refinement_flags_adp
_atom_site_refinement_flags_occupancy
_atom_site_disorder_assembly
_atom_site_disorder_group
Cu1 Cu 0.000000 0.13300(2) 0.250000 0.01798(9) Uani 1 2 d S T P . .
Cu2 Cu 0.000000 -0.01715(2) 0.250000 0.01937(9) Uani 1 2 d S T P . .
N1 N 0.09074(9) 0.14329(9) 0.22854(10) 0.0181(3) Uani 1 1 d . . . . .
N2 N -0.10358(9) -0.03070(9) 0.21065(11) 0.0199(3) Uani 1 1 d . . . . .
F1 F -0.16448(8) 0.23832(9) 0.04852(13) 0.0585(5) Uani 1 1 d . . . . .
F2 F -0.18629(9) 0.34775(11) 0.10302(12) 0.0576(5) Uani 1 1 d . . . . .
F3 F -0.17392(9) 0.34731(12) -0.02268(11) 0.0639(5) Uani 1 1 d . . . . .
F4 F 0.01795(16) 0.55967(11) 0.1161(3) 0.1410(12) Uani 1 1 d . U . . .
F5 F 0.12104(17) 0.51511(14) 0.1216(2) 0.1196(10) Uani 1 1 d . . . . .
F6 F 0.0982(2) 0.52617(14) 0.2365(2) 0.1342(13) Uani 1 1 d . U . . .
C1 C 0.06027(11) 0.27962(12) 0.16643(12) 0.0216(4) Uani 1 1 d . . . . .
C2 C 0.15421(10) 0.09657(11) 0.25797(12) 0.0201(4) Uani 1 1 d . . . . .
C3 C 0.21555(11) 0.13861(12) 0.24862(14) 0.0249(4) Uani 1 1 d . . . . .
H3 H 0.264642 0.120379 0.264093 0.030 Uiso 1 1 calc R U . . .
C4 C 0.18928(11) 0.21222(12) 0.21211(13) 0.0241(4) Uani 1 1 d . . . . .
H4 H 0.217130 0.252900 0.197861 0.029 Uiso 1 1 calc R U . . .
C5 C 0.11278(10) 0.21374(11) 0.20072(12) 0.0200(4) Uani 1 1 d . . . . .
C6 C -0.15829(11) 0.01652(11) 0.21111(13) 0.0207(4) Uani 1 1 d . . . . .
H6 H -0.206102 -0.004945 0.188264 0.025 Uiso 1 1 calc R U . . .
C7 C -0.01583(11) 0.26659(11) 0.12510(12) 0.0206(4) Uani 1 1 d . . . . .
H7 H -0.033918 0.214196 0.116296 0.025 Uiso 1 1 calc R U . . .
C8 C -0.06499(12) 0.33016(12) 0.09694(14) 0.0257(4) Uani 1 1 d . . . . .
C9 C -0.03903(14) 0.40859(14) 0.10694(17) 0.0377(6) Uani 1 1 d . . . . .
H9 H -0.071954 0.451447 0.088385 0.045 Uiso 1 1 calc R U . . .
C10 C 0.03629(15) 0.42196(14) 0.14478(18) 0.0398(6) Uani 1 1 d . . . . .
C11 C 0.08597(13) 0.35877(13) 0.17533(16) 0.0309(5) Uani 1 1 d . . . . .
H11 H 0.136578 0.369321 0.201815 0.037 Uiso 1 1 calc R U . . .
C12 C -0.14700(13) 0.31567(14) 0.05617(15) 0.0322(5) Uani 1 1 d . . . . .
C13 C 0.0667(2) 0.50610(17) 0.1562(3) 0.0710(11) Uani 1 1 d . . . . .
C14 C -0.12249(11) -0.10995(11) 0.17281(13) 0.0208(4) Uani 1 1 d . . . . .
C15 C -0.11359(11) -0.17621(12) 0.22895(13) 0.0222(4) Uani 1 1 d . . . . .
C16 C -0.12917(12) -0.25206(12) 0.19073(15) 0.0272(4) Uani 1 1 d . . . . .
H16 H -0.123642 -0.297254 0.226074 0.033 Uiso 1 1 calc R U . . .
C17 C -0.15276(12) -0.26124(13) 0.10091(16) 0.0311(5) Uani 1 1 d . . . . .
H17 H -0.163716 -0.312278 0.076694 0.037 Uiso 1 1 calc R U . . .
C18 C -0.16007(13) -0.19550(13) 0.04738(15) 0.0306(5) Uani 1 1 d . . . . .
H18 H -0.175435 -0.202674 -0.012726 0.037 Uiso 1 1 calc R U . . .
C19 C -0.14474(12) -0.11797(12) 0.08199(14) 0.0259(4) Uani 1 1 d . . . . .
C20 C -0.14960(13) -0.04733(13) 0.02107(14) 0.0305(5) Uani 1 1 d . . . . .
H20 H -0.136418 0.001475 0.056623 0.037 Uiso 1 1 calc R U . . .
C21 C -0.09343(14) -0.05721(15) -0.02812(16) 0.0387(6) Uani 1 1 d . . . . .
H21A H -0.044197 -0.064104 0.012815 0.058 Uiso 1 1 calc R U . . .
H21B H -0.094330 -0.010199 -0.062847 0.058 Uiso 1 1 calc R U . . .
H21C H -0.106407 -0.103553 -0.065287 0.058 Uiso 1 1 calc R U . . .
C22 C -0.22915(15) -0.03697(16) -0.04179(18) 0.0426(6) Uani 1 1 d . . . . .
H22A H -0.242980 -0.083706 -0.078225 0.064 Uiso 1 1 calc R U . . .
H22B H -0.231225 0.009650 -0.077458 0.064 Uiso 1 1 calc R U . . .
H22C H -0.263159 -0.030347 -0.009130 0.064 Uiso 1 1 calc R U . . .
C23 C -0.09035(12) -0.16530(13) 0.32683(14) 0.0267(4) Uani 1 1 d . . . . .
H23 H -0.057563 -0.118149 0.341669 0.032 Uiso 1 1 calc R U . . .
C24 C -0.04705(14) -0.23647(16) 0.37817(17) 0.0410(6) Uani 1 1 d . . . . .
H24A H -0.079750 -0.282011 0.370777 0.061 Uiso 1 1 calc R U . . .
H24B H -0.027835 -0.222659 0.438847 0.061 Uiso 1 1 calc R U . . .
H24C H -0.006301 -0.249543 0.357204 0.061 Uiso 1 1 calc R U . . .
C25 C -0.15858(14) -0.14784(14) 0.35529(15) 0.0351(5) Uani 1 1 d . . . . .
H25A H -0.185024 -0.102289 0.323645 0.053 Uiso 1 1 calc R U . . .
H25B H -0.142572 -0.136391 0.416614 0.053 Uiso 1 1 calc R U . . .
H25C H -0.190987 -0.193856 0.343484 0.053 Uiso 1 1 calc R U . . .

loop_
_atom_site_aniso_label
_atom_site_aniso_U_11
_atom_site_aniso_U_22
_atom_site_aniso_U_33
_atom_site_aniso_U_23
_atom_site_aniso_U_13
_atom_site_aniso_U_12
Cu1 0.01606(16) 0.01522(15) 0.02540(17) 0.000 0.01048(13) 0.000
Cu2 0.01569(16) 0.01561(16) 0.02671(18) 0.000 0.00664(13) 0.000
N1 0.0167(8) 0.0173(7) 0.0222(8) 0.0011(6) 0.0087(6) -0.0006(6)
N2 0.0188(8) 0.0173(7) 0.0239(8) -0.0008(6) 0.0072(6) -0.0025(6)
F1 0.0245(7) 0.0395(9) 0.0973(13) -0.0045(8) -0.0003(8) -0.0032(6)
F2 0.0336(8) 0.0804(12) 0.0645(11) -0.0143(9) 0.0235(8) 0.0071(8)
F3 0.0349(9) 0.1001(14) 0.0460(9) 0.0301(9) -0.0021(7) -0.0010(9)
F4 0.1035(19) 0.0255(9) 0.242(3) 0.0292(13) -0.0182(18) -0.0057(10)
F5 0.121(2) 0.0603(14) 0.182(3) 0.0183(16) 0.054(2) -0.0489(15)
F6 0.210(3) 0.0492(13) 0.119(2) -0.0276(13) 0.019(2) -0.0657(17)
C1 0.0227(10) 0.0223(9) 0.0219(9) 0.0009(7) 0.0099(7) -0.0013(7)
C2 0.0181(9) 0.0197(9) 0.0238(9) -0.0008(7) 0.0086(7) -0.0010(7)
C3 0.0167(9) 0.0274(10) 0.0317(11) 0.0004(8) 0.0092(8) -0.0005(7)
C4 0.0191(10) 0.0229(9) 0.0322(11) 0.0006(8) 0.0109(8) -0.0055(7)
C5 0.0191(9) 0.0194(9) 0.0223(9) -0.0011(7) 0.0078(7) -0.0031(7)
C6 0.0168(9) 0.0223(9) 0.0236(9) 0.0014(7) 0.0073(7) -0.0021(7)
C7 0.0215(9) 0.0200(9) 0.0225(9) 0.0018(7) 0.0102(7) -0.0009(7)
C8 0.0243(10) 0.0250(10) 0.0285(10) 0.0036(8) 0.0095(8) 0.0015(8)
C9 0.0393(14) 0.0229(11) 0.0473(14) 0.0074(10) 0.0091(11) 0.0074(9)
C10 0.0419(14) 0.0190(10) 0.0530(15) 0.0065(10) 0.0077(12) -0.0048(9)
C11 0.0265(11) 0.0229(10) 0.0411(13) 0.0034(9) 0.0076(9) -0.0063(8)
C12 0.0262(11) 0.0333(12) 0.0363(12) 0.0044(9) 0.0090(9) 0.0050(9)
C13 0.060(2) 0.0208(13) 0.113(3) 0.0118(16) 0.002(2) -0.0085(13)
C14 0.0177(9) 0.0174(8) 0.0282(10) -0.0028(7) 0.0086(7) -0.0039(7)
C15 0.0176(9) 0.0213(9) 0.0298(10) 0.0009(8) 0.0107(8) -0.0019(7)
C16 0.0252(10) 0.0190(9) 0.0404(12) 0.0025(8) 0.0144(9) -0.0035(8)
C17 0.0298(11) 0.0209(10) 0.0455(13) -0.0099(9) 0.0159(10) -0.0081(8)
C18 0.0342(12) 0.0282(11) 0.0297(11) -0.0069(9) 0.0104(9) -0.0096(9)
C19 0.0263(11) 0.0230(10) 0.0284(10) -0.0013(8) 0.0088(8) -0.0049(8)
C20 0.0389(13) 0.0258(11) 0.0272(11) -0.0014(8) 0.0109(9) -0.0079(9)
C21 0.0339(13) 0.0461(14) 0.0357(13) 0.0080(11) 0.0104(10) -0.0085(11)
C22 0.0379(14) 0.0422(14) 0.0491(15) 0.0148(12) 0.0157(12) 0.0052(11)
C23 0.0255(11) 0.0250(10) 0.0300(11) 0.0030(8) 0.0095(8) -0.0057(8)
C24 0.0375(14) 0.0489(15) 0.0394(13) 0.0159(11) 0.0162(11) 0.0097(11)
C25 0.0411(14) 0.0367(12) 0.0322(12) -0.0020(10) 0.0183(10) 0.0030(10)

loop_
_atom_type_symbol
_atom_type_description
_atom_type_scat_dispersion_real
_atom_type_scat_dispersion_imag
_atom_type_scat_source
C C 0.0033 0.0016 'International Tables Vol C Tables 4.2.6.8 and 6.1.1.4'
H H 0.0000 0.0000 'International Tables Vol C Tables 4.2.6.8 and 6.1.1.4'
N N 0.0061 0.0033 'International Tables Vol C Tables 4.2.6.8 and 6.1.1.4'
F F 0.0171 0.0103 'International Tables Vol C Tables 4.2.6.8 and 6.1.1.4'
Cu Cu 0.3201 1.2651 'International Tables Vol C Tables 4.2.6.8 and 6.1.1.4'

loop_
_geom_angle_atom_site_label_1
_geom_angle_atom_site_label_2
_geom_angle_atom_site_label_3
_geom_angle
_geom_angle_site_symmetry_1
_geom_angle_site_symmetry_3
_geom_angle_publ_flag
N1 Cu1 N1 169.45(9) 2 . ?
N1 Cu1 Cu2 95.27(5) 2 . ?
N1 Cu1 Cu2 95.27(5) . . ?
N2 Cu2 N2 166.13(10) . 2 ?
N2 Cu2 Cu1 96.94(5) . . ?
N2 Cu2 Cu1 96.94(5) 2 . ?
C5 N1 C2 105.93(15) . . ?
C5 N1 Cu1 122.39(13) . . ?
C2 N1 Cu1 129.30(13) . . ?
C6 N2 C14 117.61(16) . . ?
C6 N2 Cu2 132.30(14) . . ?
C14 N2 Cu2 110.09(12) . . ?
C7 C1 C11 117.87(19) . . ?
C7 C1 C5 122.34(18) . . ?
C11 C1 C5 119.79(18) . . ?
N1 C2 C3 109.76(17) . . ?
N1 C2 C6 126.52(17) . 2 ?
C3 C2 C6 123.64(18) . 2 ?
C4 C3 C2 107.02(18) . . ?
C4 C3 H3 126.5 . . ?
C2 C3 H3 126.5 . . ?
C3 C4 C5 106.68(17) . . ?
C3 C4 H4 126.7 . . ?
C5 C4 H4 126.7 . . ?
N1 C5 C4 110.61(17) . . ?
N1 C5 C1 121.76(17) . . ?
C4 C5 C1 127.61(18) . . ?
N2 C6 C2 128.10(18) . 2 ?
N2 C6 H6 116.0 . . ?
C2 C6 H6 116.0 2 . ?
C8 C7 C1 121.24(18) . . ?
C8 C7 H7 119.4 . . ?
C1 C7 H7 119.4 . . ?
C7 C8 C9 120.4(2) . . ?
C7 C8 C12 120.83(19) . . ?
C9 C8 C12 118.8(2) . . ?
C10 C9 C8 118.8(2) . . ?
C10 C9 H9 120.6 . . ?
C8 C9 H9 120.6 . . ?
C9 C10 C11 121.4(2) . . ?
C9 C10 C13 120.4(2) . . ?
C11 C10 C13 118.2(2) . . ?
C10 C11 C1 120.3(2) . . ?
C10 C11 H11 119.9 . . ?
C1 C11 H11 119.9 . . ?
F3 C12 F1 106.8(2) . . ?
F3 C12 F2 106.20(19) . . ?
F1 C12 F2 106.0(2) . . ?
F3 C12 C8 112.66(19) . . ?
F1 C12 C8 112.93(18) . . ?
F2 C12 C8 111.8(2) . . ?
F6 C13 F4 110.6(4) . . ?
F6 C13 F5 103.2(3) . . ?
F4 C13 F5 103.4(3) . . ?
F6 C13 C10 113.6(3) . . ?
F4 C13 C10 113.3(3) . . ?
F5 C13 C10 111.7(3) . . ?
C19 C14 C15 122.60(18) . . ?
C19 C14 N2 118.76(17) . . ?
C15 C14 N2 118.54(17) . . ?
C16 C15 C14 117.26(19) . . ?
C16 C15 C23 121.49(18) . . ?
C14 C15 C23 121.22(17) . . ?
C17 C16 C15 121.09(19) . . ?
C17 C16 H16 119.5 . . ?
C15 C16 H16 119.5 . . ?
C18 C17 C16 120.52(19) . . ?
C18 C17 H17 119.7 . . ?
C16 C17 H17 119.7 . . ?
C17 C18 C19 121.0(2) . . ?
C17 C18 H18 119.5 . . ?
C19 C18 H18 119.5 . . ?
C18 C19 C14 117.55(19) . . ?
C18 C19 C20 119.42(19) . . ?
C14 C19 C20 122.97(18) . . ?
C19 C20 C21 110.41(19) . . ?
C19 C20 C22 111.20(19) . . ?
C21 C20 C22 111.3(2) . . ?
C19 C20 H20 107.9 . . ?
C21 C20 H20 107.9 . . ?
C22 C20 H20 107.9 . . ?
C20 C21 H21A 109.5 . . ?
C20 C21 H21B 109.5 . . ?
H21A C21 H21B 109.5 . . ?
C20 C21 H21C 109.5 . . ?
H21A C21 H21C 109.5 . . ?
H21B C21 H21C 109.5 . . ?
C20 C22 H22A 109.5 . . ?
C20 C22 H22B 109.5 . . ?
H22A C22 H22B 109.5 . . ?
C20 C22 H22C 109.5 . . ?
H22A C22 H22C 109.5 . . ?
H22B C22 H22C 109.5 . . ?
C15 C23 C24 113.76(19) . . ?
C15 C23 C25 110.42(17) . . ?
C24 C23 C25 109.84(18) . . ?
C15 C23 H23 107.5 . . ?
C24 C23 H23 107.5 . . ?
C25 C23 H23 107.5 . . ?
C23 C24 H24A 109.5 . . ?
C23 C24 H24B 109.5 . . ?
H24A C24 H24B 109.5 . . ?
C23 C24 H24C 109.5 . . ?
H24A C24 H24C 109.5 . . ?
H24B C24 H24C 109.5 . . ?
C23 C25 H25A 109.5 . . ?
C23 C25 H25B 109.5 . . ?
H25A C25 H25B 109.5 . . ?
C23 C25 H25C 109.5 . . ?
H25A C25 H25C 109.5 . . ?
H25B C25 H25C 109.5 . . ?

loop_
_geom_bond_atom_site_label_1
_geom_bond_atom_site_label_2
_geom_bond_distance
_geom_bond_site_symmetry_2
_geom_bond_publ_flag
Cu1 N1 1.8616(15) 2 ?
Cu1 N1 1.8616(16) . ?
Cu1 Cu2 2.4969(4) . ?
Cu2 N2 1.8659(16) . ?
Cu2 N2 1.8660(16) 2 ?
N1 C5 1.367(2) . ?
N1 C2 1.379(2) . ?
N2 C6 1.299(2) . ?
N2 C14 1.449(2) . ?
F1 C12 1.324(3) . ?
F2 C12 1.331(3) . ?
F3 C12 1.323(3) . ?
F4 C13 1.296(4) . ?
F5 C13 1.326(5) . ?
F6 C13 1.289(5) . ?
C1 C7 1.394(3) . ?
C1 C11 1.394(3) . ?
C1 C5 1.462(3) . ?
C2 C3 1.402(3) . ?
C2 C6 1.416(3) 2 ?
C3 C4 1.381(3) . ?
C3 H3 0.9300 . ?
C4 C5 1.396(3) . ?
C4 H4 0.9300 . ?
C6 H6 0.9300 . ?
C7 C8 1.384(3) . ?
C7 H7 0.9300 . ?
C8 C9 1.384(3) . ?
C8 C12 1.495(3) . ?
C9 C10 1.374(4) . ?
C9 H9 0.9300 . ?
C10 C11 1.390(3) . ?
C10 C13 1.501(4) . ?
C11 H11 0.9300 . ?
C14 C19 1.401(3) . ?
C14 C15 1.404(3) . ?
C15 C16 1.394(3) . ?
C15 C23 1.514(3) . ?
C16 C17 1.387(3) . ?
C16 H16 0.9300 . ?
C17 C18 1.374(3) . ?
C17 H17 0.9300 . ?
C18 C19 1.399(3) . ?
C18 H18 0.9300 . ?
C19 C20 1.518(3) . ?
C20 C21 1.525(3) . ?
C20 C22 1.530(3) . ?
C20 H20 0.9800 . ?
C21 H21A 0.9600 . ?
C21 H21B 0.9600 . ?
C21 H21C 0.9600 . ?
C22 H22A 0.9600 . ?
C22 H22B 0.9600 . ?
C22 H22C 0.9600 . ?
C23 C24 1.525(3) . ?
C23 C25 1.528(3) . ?
C23 H23 0.9800 . ?
C24 H24A 0.9600 . ?
C24 H24B 0.9600 . ?
C24 H24C 0.9600 . ?
C25 H25A 0.9600 . ?
C25 H25B 0.9600 . ?
C25 H25C 0.9600 . ?

loop_
_geom_torsion_atom_site_label_1
_geom_torsion_atom_site_label_2
_geom_torsion_atom_site_label_3
_geom_torsion_atom_site_label_4
_geom_torsion
_geom_torsion_site_symmetry_1
_geom_torsion_site_symmetry_2
_geom_torsion_site_symmetry_3
_geom_torsion_site_symmetry_4
_geom_torsion_publ_flag
N1 Cu1 N1 C5 -16.12(14) 2 . . . ?
Cu2 Cu1 N1 C5 163.88(14) . . . . ?
N1 Cu1 N1 C2 143.81(16) 2 . . . ?
Cu2 Cu1 N1 C2 -36.19(16) . . . . ?
N2 Cu2 N2 C6 159.03(19) 2 . . . ?
Cu1 Cu2 N2 C6 -20.97(19) . . . . ?
N2 Cu2 N2 C14 -21.39(12) 2 . . . ?
Cu1 Cu2 N2 C14 158.60(12) . . . . ?
C5 N1 C2 C3 0.3(2) . . . . ?
Cu1 N1 C2 C3 -162.15(14) . . . . ?
C5 N1 C2 C6 -176.48(19) . . . 2 ?
Cu1 N1 C2 C6 21.1(3) . . . 2 ?
N1 C2 C3 C4 -0.5(2) . . . . ?
C6 C2 C3 C4 176.38(18) 2 . . . ?
C2 C3 C4 C5 0.5(2) . . . . ?
C2 N1 C5 C4 0.0(2) . . . . ?
Cu1 N1 C5 C4 163.99(14) . . . . ?
C2 N1 C5 C1 -178.65(17) . . . . ?
Cu1 N1 C5 C1 -14.7(2) . . . . ?
C3 C4 C5 N1 -0.3(2) . . . . ?
C3 C4 C5 C1 178.23(19) . . . . ?
C7 C1 C5 N1 -28.4(3) . . . . ?
C11 C1 C5 N1 151.1(2) . . . . ?
C7 C1 C5 C4 153.2(2) . . . . ?
C11 C1 C5 C4 -27.3(3) . . . . ?
C14 N2 C6 C2 -178.24(18) . . . 2 ?
Cu2 N2 C6 C2 1.3(3) . . . 2 ?
C11 C1 C7 C8 -2.6(3) . . . . ?
C5 C1 C7 C8 176.85(18) . . . . ?
C1 C7 C8 C9 2.0(3) . . . . ?
C1 C7 C8 C12 -177.32(19) . . . . ?
C7 C8 C9 C10 0.4(4) . . . . ?
C12 C8 C9 C10 179.7(2) . . . . ?
C8 C9 C10 C11 -2.0(4) . . . . ?
C8 C9 C10 C13 179.6(3) . . . . ?
C9 C10 C11 C1 1.3(4) . . . . ?
C13 C10 C11 C1 179.8(3) . . . . ?
C7 C1 C11 C10 1.0(3) . . . . ?
C5 C1 C11 C10 -178.5(2) . . . . ?
C7 C8 C12 F3 -123.2(2) . . . . ?
C9 C8 C12 F3 57.5(3) . . . . ?
C7 C8 C12 F1 -2.1(3) . . . . ?
C9 C8 C12 F1 178.6(2) . . . . ?
C7 C8 C12 F2 117.3(2) . . . . ?
C9 C8 C12 F2 -62.0(3) . . . . ?
C9 C10 C13 F6 117.6(4) . . . . ?
C11 C10 C13 F6 -60.8(5) . . . . ?
C9 C10 C13 F4 -9.7(6) . . . . ?
C11 C10 C13 F4 171.8(4) . . . . ?
C9 C10 C13 F5 -126.1(3) . . . . ?
C11 C10 C13 F5 55.4(4) . . . . ?
C6 N2 C14 C19 80.3(2) . . . . ?
Cu2 N2 C14 C19 -99.35(18) . . . . ?
C6 N2 C14 C15 -103.3(2) . . . . ?
Cu2 N2 C14 C15 77.01(19) . . . . ?
C19 C14 C15 C16 -1.1(3) . . . . ?
N2 C14 C15 C16 -177.32(17) . . . . ?
C19 C14 C15 C23 -179.25(19) . . . . ?
N2 C14 C15 C23 4.5(3) . . . . ?
C14 C15 C16 C17 -0.3(3) . . . . ?
C23 C15 C16 C17 177.88(19) . . . . ?
C15 C16 C17 C18 1.1(3) . . . . ?
C16 C17 C18 C19 -0.7(3) . . . . ?
C17 C18 C19 C14 -0.6(3) . . . . ?
C17 C18 C19 C20 176.9(2) . . . . ?
C15 C14 C19 C18 1.5(3) . . . . ?
N2 C14 C19 C18 177.75(18) . . . . ?
C15 C14 C19 C20 -175.9(2) . . . . ?
N2 C14 C19 C20 0.3(3) . . . . ?
C18 C19 C20 C21 -61.4(3) . . . . ?
C14 C19 C20 C21 115.9(2) . . . . ?
C18 C19 C20 C22 62.6(3) . . . . ?
C14 C19 C20 C22 -120.0(2) . . . . ?
C16 C15 C23 C24 30.8(3) . . . . ?
C14 C15 C23 C24 -151.1(2) . . . . ?
C16 C15 C23 C25 -93.2(2) . . . . ?
C14 C15 C23 C25 84.8(2) . . . . ?
